data_7004259
loop_
_publ_author_name
'Karotsis, Georgios'
'Jones, Leigh F.'
'Papaefstathiou, Giannis S.'
'Collins, Anna'
'Parsons, Simon'
'Nguyen, Tuyen D.'
'Evangelisti, Marco'
'Brechin, Euan K.'

_publ_section_related_literature
;
?
;
_publ_section_title
;
 Rare tetranuclear mixed-valent [MnII2MnIV2] clusters as building
 blocks for extended networks
;
_journal_issue 36
_journal_name_full 'Dalton Transactions'
_journal_page_first 4917
_journal_page_last 4925
_journal_paper_doi 10.1039/b804897e
_journal_year 2008
_chemical_compound_source 'Giorgos Karotsis, GK510'
_chemical_formula_moiety 'C36 H54 Mn4 N10 O8, 2(Cl O4), (C2 H3 N), (H2 O)'
_chemical_formula_sum 'C36 H54 Cl4 Mn4 N10 O24'
_chemical_formula_weight 1431.46
_space_group_IT_number 2
_symmetry_cell_setting triclinic
_symmetry_space_group_name_Hall '-P 1'
_symmetry_space_group_name_H-M 'P -1'
_atom_sites_solution_hydrogens geom
_atom_sites_solution_primary direct
_audit_creation_date 07-12-04
_audit_creation_method CRYSTALS_ver_12.85
_cell_angle_alpha 63.722(2)
_cell_angle_beta 73.229(2)
_cell_angle_gamma 78.714(2)
_cell_formula_units_Z 1
_cell_length_a 9.8751(3)
_cell_length_b 13.9986(4)
_cell_length_c 14.1558(4)
_cell_measurement_reflns_used 8137
_cell_measurement_temperature 150
_cell_measurement_theta_max 61
_cell_measurement_theta_min 5
_cell_volume 1674.73(9)
_computing_cell_refinement 'SAINT (Siemens ,1995)'
_computing_data_collection 'SMART (Siemens, 1993)'
_computing_data_reduction 'SAINT (Siemens ,1995)'
_computing_molecular_graphics 'CAMERON (Watkin et al., 1996)'
_computing_publication_material 'CRYSTALS (Betteridge et al., 2003)'
_computing_structure_refinement 'CRYSTALS (Betteridge et al., 2003)'
_computing_structure_solution 'SIR92 (Altomare et al., 1994)'
_diffrn_ambient_temperature 150
_diffrn_measured_fraction_theta_full 0.996
_diffrn_measured_fraction_theta_max 0.903
_diffrn_measurement_device 'Bruker SMART'
_diffrn_measurement_device_type Area
_diffrn_measurement_method \w
_diffrn_radiation_monochromator graphite
_diffrn_radiation_type 'Mo K\a'
_diffrn_radiation_wavelength 0.71073
_diffrn_reflns_av_R_equivalents 0.043
_diffrn_reflns_limit_h_max 13
_diffrn_reflns_limit_h_min -13
_diffrn_reflns_limit_k_max 19
_diffrn_reflns_limit_k_min -17
_diffrn_reflns_limit_l_max 19
_diffrn_reflns_limit_l_min 0
_diffrn_reflns_number 21077
_diffrn_reflns_theta_full 27.776
_diffrn_reflns_theta_max 30.523
_diffrn_reflns_theta_min 2.161
_diffrn_standards_number 0
_exptl_absorpt_coefficient_mu 0.973
_exptl_absorpt_correction_T_max 0.93
_exptl_absorpt_correction_T_min 0.74
_exptl_absorpt_correction_type multi-scan
_exptl_absorpt_process_details 'SADABS (Siemens, 1996)'
_exptl_crystal_colour 'dark red'
_exptl_crystal_density_diffrn 1.361
_exptl_crystal_density_method 'not measured'
_exptl_crystal_description plate
_exptl_crystal_F_000 700
_exptl_crystal_recrystallization_method
;
Diffusion of Et~2~O into MeCN solution.
;
_exptl_crystal_size_max 0.26
_exptl_crystal_size_mid 0.17
_exptl_crystal_size_min 0.08
_refine_diff_density_max 1.22
_refine_diff_density_min -0.94
_refine_ls_extinction_method None
_refine_ls_goodness_of_fit_ref 0.9925
_refine_ls_hydrogen_treatment constr
_refine_ls_matrix_type full
_refine_ls_number_parameters 352
_refine_ls_number_reflns 9231
_refine_ls_number_restraints 0
_refine_ls_R_factor_all 0.0937
_refine_ls_R_factor_gt 0.0701
_refine_ls_shift/su_max 0.000318
_refine_ls_structure_factor_coef Fsqd
_refine_ls_weighting_details
;
Method= Modified Sheldrick
w=1/[\s^2^(F^2^) + ( 0.06P)^2^ + 2.69P]
,where P=(max(Fo^2^,0) + 2Fc^2^)/3
;
_refine_ls_weighting_scheme calc
_refine_ls_wR_factor_all 0.1755
_refine_ls_wR_factor_gt 0.1609
_refine_ls_wR_factor_ref 0.1755
_reflns_limit_h_max 13
_reflns_limit_h_min -13
_reflns_limit_k_max 19
_reflns_limit_k_min -17
_reflns_limit_l_max 19
_reflns_limit_l_min 0
_reflns_number_gt 6997
_reflns_number_total 9231
_reflns_threshold_expression I>2.0\s(I)
_oxford_reflns_threshold_expression_ref I>-10.0\s(I)
_oxford_structure_analysis_title 'eb7208 in P-1'
_cod_data_source_file b804897e.txt
_cod_data_source_block EB7208
_cod_depositor_comments
;
The following automatic conversions were performed:
'_symmetry_cell_setting' value 'Triclinic' changed to 'triclinic'
according to '/home/saulius/struct/CIF-dictionaries/cif_core.dic'
dictionary named 'cif_core.dic' version 2.4.1 from 2010-06-29.

Automatic conversion script
Id: cif_fix_enum 1527 2010-12-29 10:47:43Z saulius 
;
_cod_original_sg_symbol_H-M 'P -1 '
_cod_database_code 7004259

loop_
_symmetry_equiv_pos_as_xyz
x,y,z
-x,-y,-z

loop_
_atom_site_label
_atom_site_type_symbol
_atom_site_fract_x
_atom_site_fract_y
_atom_site_fract_z
_atom_site_U_iso_or_equiv
_atom_site_occupancy
_atom_site_adp_type
_atom_site_refinement_flags_posn
_atom_site_refinement_flags_adp
_atom_site_refinement_flags_occupancy
_atom_site_disorder_assembly
_atom_site_disorder_group
_oxford_atom_site_special_shape
_atom_site_attached_hydrogens
Mn1 Mn 0.55776(6) 0.09528(4) 0.93969(5) 0.0197 1.0000 Uani . . . . . . .
Mn2 Mn 0.34566(6) 0.30175(5) 0.87562(5) 0.0255 1.0000 Uani . . . . . . .
N3 N 0.7049(3) 0.0534(3) 0.8221(3) 0.0244 1.0000 Uani . . . . . . .
C4 C 0.6383(5) 0.1047(3) 0.7273(3) 0.0312 1.0000 Uani . . . . . . .
C5 C 0.5849(5) 0.2192(3) 0.7122(3) 0.0310 1.0000 Uani . . . . . . .
O6 O 0.5322(3) 0.2223(2) 0.8146(2) 0.0252 1.0000 Uani . . . . . . .
C7 C 0.7462(4) -0.0624(3) 0.8455(3) 0.0267 1.0000 Uani . . . . . . .
C8 C 0.6291(4) -0.1350(3) 0.8787(3) 0.0258 1.0000 Uani . . . . . . .
O9 O 0.5666(3) -0.1773(2) 0.9909(2) 0.0239 1.0000 Uani . . . . . . .
C10 C 0.8385(4) 0.1048(3) 0.7994(3) 0.0302 1.0000 Uani . . . . . . .
C11 C 0.8592(4) 0.0962(3) 0.9044(4) 0.0294 1.0000 Uani . . . . . . .
N12 N 0.7291(3) 0.1481(3) 0.9511(3) 0.0271 1.0000 Uani . . . . . . .
C13 C 0.3175(4) 0.4834(3) 0.9485(3) 0.0273 1.0000 Uani . . . . . . .
N14 N 0.4094(4) 0.4426(3) 0.8829(3) 0.0297 1.0000 Uani . . . . . . .
C15 C 0.5251(5) 0.4945(3) 0.8169(4) 0.0352 1.0000 Uani . . . . . . .
C16 C 0.5504(6) 0.5905(4) 0.8127(4) 0.0426 1.0000 Uani . . . . . . .
C17 C 0.4551(5) 0.6330(4) 0.8796(4) 0.0429 1.0000 Uani . . . . . . .
C18 C 0.3376(5) 0.5782(3) 0.9499(4) 0.0385 1.0000 Uani . . . . . . .
C19 C 0.1923(4) 0.4219(3) 1.0185(4) 0.0291 1.0000 Uani . . . . . . .
C20 C 0.1083(5) 0.4378(4) 1.1069(4) 0.0367 1.0000 Uani . . . . . . .
C21 C -0.0056(5) 0.3765(4) 1.1701(4) 0.0396 1.0000 Uani . . . . . . .
C22 C -0.0345(5) 0.3023(4) 1.1402(4) 0.0362 1.0000 Uani . . . . . . .
C23 C 0.0522(4) 0.2918(3) 1.0492(4) 0.0317 1.0000 Uani . . . . . . .
N24 N 0.1658(4) 0.3485(3) 0.9893(3) 0.0277 1.0000 Uani . . . . . . .
N25 N 0.3255(4) 0.4098(3) 0.7090(3) 0.0374 1.0000 Uani . . . . . . .
C26 C 0.3061(5) 0.4579(4) 0.6254(4) 0.0391 1.0000 Uani . . . . . . .
C27 C 0.2758(8) 0.5204(5) 0.5180(4) 0.0671 1.0000 Uani . . . . . . .
O28 O 0.2151(3) 0.1901(2) 0.8773(2) 0.0313 1.0000 Uani . . . . . . .
O29 O 0.5805(3) -0.02471(19) 1.0596(2) 0.0202 1.0000 Uani . . . . . . .
Cl30 Cl 0.76542(12) 0.02252(9) 1.24565(9) 0.0366 1.0000 Uani . . . . . . .
O31 O 0.6745(7) 0.1136(5) 1.2093(6) 0.1327 1.0000 Uani . . . . . . .
O32 O 0.8455(5) 0.0271(3) 1.3125(3) 0.0618 1.0000 Uani . . . . . . .
O33 O 0.6922(11) -0.0643(7) 1.2989(7) 0.2152 1.0000 Uani . . . . . . .
O34 O 0.8526(6) 0.0145(8) 1.1536(5) 0.1561 1.0000 Uani . . . . . . .
Cl35 Cl -0.06888(10) 0.38587(8) 0.73214(8) 0.0282 1.0000 Uani . . . . . . .
O36 O -0.1786(5) 0.3813(4) 0.6891(5) 0.0788 1.0000 Uani . . . . . . .
O37 O -0.0292(5) 0.4922(3) 0.6865(3) 0.0596 1.0000 Uani . . . . . . .
O38 O -0.1185(5) 0.3506(3) 0.8471(3) 0.0580 1.0000 Uani . . . . . . .
O39 O 0.0495(4) 0.3148(3) 0.7098(3) 0.0476 1.0000 Uani . . . . . . .
H81 H 0.6722 -0.1956 0.8621 0.0328 1.0000 Uiso R . . . . . .
H82 H 0.5550 -0.0981 0.8393 0.0324 1.0000 Uiso R . . . . . .
H42 H 0.7065 0.1041 0.6637 0.0371 1.0000 Uiso R . . . . . .
H41 H 0.5587 0.0660 0.7404 0.0368 1.0000 Uiso R . . . . . .
H71 H 0.7951 -0.0901 0.9045 0.0307 1.0000 Uiso R . . . . . .
H72 H 0.8109 -0.0660 0.7809 0.0307 1.0000 Uiso R . . . . . .
H231 H 0.0312 0.2433 1.0273 0.0388 1.0000 Uiso R . . . . . .
H102 H 0.9185 0.0699 0.7655 0.0322 1.0000 Uiso R . . . . . .
H101 H 0.8296 0.1793 0.7524 0.0318 1.0000 Uiso R . . . . . .
H111 H 0.9401 0.1326 0.8924 0.0358 1.0000 Uiso R . . . . . .
H112 H 0.8708 0.0227 0.9551 0.0352 1.0000 Uiso R . . . . . .
H181 H 0.2735 0.6043 0.9965 0.0500 1.0000 Uiso R . . . . . .
H201 H 0.1273 0.4893 1.1239 0.0474 1.0000 Uiso R . . . . . .
H221 H -0.1095 0.2615 1.1788 0.0421 1.0000 Uiso R . . . . . .
H151 H 0.5890 0.4648 0.7720 0.0420 1.0000 Uiso R . . . . . .
H51 H 0.6598 0.2669 0.6703 0.0340 1.0000 Uiso R . . . . . .
H52 H 0.5098 0.2422 0.6755 0.0341 1.0000 Uiso R . . . . . .
H211 H -0.0592 0.3846 1.2317 0.0474 1.0000 Uiso R . . . . . .
H161 H 0.6287 0.6253 0.7661 0.0511 1.0000 Uiso R . . . . . .
H171 H 0.4692 0.6977 0.8776 0.0539 1.0000 Uiso R . . . . . .
H272 H 0.3587 0.5142 0.4645 0.0872 1.0000 Uiso R . . . . . .
H273 H 0.2547 0.5941 0.5067 0.0873 1.0000 Uiso R . . . . . .
H282 H 0.1949 0.2165 0.8176 0.0492 1.0000 Uiso R . . . . . .
H281 H 0.2619 0.1320 0.8926 0.0493 1.0000 Uiso R . . . . . .
H271 H 0.1955 0.4949 0.5126 0.0872 1.0000 Uiso R . . . . . .
H121 H 0.7249 0.1308 1.0208 0.0411 1.0000 Uiso R . . . . . .
H122 H 0.7307 0.2184 0.9145 0.0412 1.0000 Uiso R . . . . . .

loop_
_atom_site_aniso_label
_atom_site_aniso_U_11
_atom_site_aniso_U_22
_atom_site_aniso_U_33
_atom_site_aniso_U_23
_atom_site_aniso_U_13
_atom_site_aniso_U_12
Mn1 0.0177(3) 0.0162(2) 0.0257(3) -0.0084(2) -0.0059(2) -0.00136(19)
Mn2 0.0245(3) 0.0189(3) 0.0353(3) -0.0123(2) -0.0106(2) 0.0019(2)
N3 0.0199(15) 0.0230(15) 0.0297(16) -0.0115(13) -0.0040(12) -0.0016(12)
C4 0.034(2) 0.029(2) 0.030(2) -0.0137(16) -0.0084(17) 0.0049(17)
C5 0.029(2) 0.028(2) 0.0280(19) -0.0067(16) -0.0082(16) 0.0048(16)
O6 0.0256(13) 0.0190(12) 0.0285(13) -0.0079(10) -0.0076(11) 0.0009(10)
C7 0.0237(18) 0.0202(17) 0.034(2) -0.0109(15) -0.0057(15) 0.0021(14)
C8 0.0270(19) 0.0260(18) 0.0291(19) -0.0165(15) -0.0064(15) 0.0004(15)
O9 0.0263(13) 0.0198(12) 0.0285(13) -0.0123(11) -0.0076(11) -0.0002(10)
C10 0.0215(18) 0.0240(18) 0.035(2) -0.0046(16) -0.0029(15) -0.0035(15)
C11 0.0213(18) 0.0222(18) 0.045(2) -0.0118(17) -0.0092(16) -0.0057(14)
N12 0.0238(16) 0.0204(15) 0.0359(18) -0.0101(13) -0.0059(13) -0.0041(12)
C13 0.0252(19) 0.0198(17) 0.043(2) -0.0135(16) -0.0187(17) 0.0031(14)
N14 0.0308(18) 0.0257(16) 0.0356(18) -0.0128(14) -0.0124(15) -0.0010(14)
C15 0.030(2) 0.031(2) 0.044(2) -0.0123(19) -0.0107(18) -0.0049(17)
C16 0.046(3) 0.030(2) 0.051(3) -0.007(2) -0.022(2) -0.011(2)
C17 0.045(3) 0.022(2) 0.067(3) -0.015(2) -0.029(3) -0.0008(19)
C18 0.034(2) 0.029(2) 0.064(3) -0.024(2) -0.024(2) 0.0042(18)
C19 0.029(2) 0.0204(17) 0.044(2) -0.0156(17) -0.0174(18) 0.0055(15)
C20 0.037(2) 0.037(2) 0.047(3) -0.028(2) -0.013(2) 0.0025(19)
C21 0.036(2) 0.043(3) 0.041(2) -0.022(2) -0.0071(19) 0.003(2)
C22 0.025(2) 0.030(2) 0.051(3) -0.016(2) -0.0077(18) 0.0005(16)
C23 0.026(2) 0.0255(19) 0.047(2) -0.0164(18) -0.0133(18) 0.0034(15)
N24 0.0269(17) 0.0189(15) 0.0413(19) -0.0151(14) -0.0141(14) 0.0055(12)
N25 0.037(2) 0.034(2) 0.039(2) -0.0102(17) -0.0115(17) -0.0064(16)
C26 0.037(2) 0.035(2) 0.039(2) -0.0105(19) -0.0006(19) -0.0118(19)
C27 0.092(5) 0.058(4) 0.027(2) 0.002(2) -0.004(3) -0.017(3)
O28 0.0273(14) 0.0278(14) 0.0442(17) -0.0179(13) -0.0122(13) -0.0006(12)
O29 0.0186(12) 0.0175(11) 0.0262(12) -0.0080(10) -0.0091(10) -0.0020(9)
Cl30 0.0360(6) 0.0415(6) 0.0420(6) -0.0231(5) -0.0196(5) 0.0066(5)
O31 0.149(6) 0.149(5) 0.195(7) -0.145(5) -0.142(5) 0.119(5)
O32 0.068(3) 0.074(3) 0.074(3) -0.047(2) -0.048(2) 0.016(2)
O33 0.293(11) 0.177(8) 0.154(7) 0.076(6) -0.159(8) -0.169(8)
O34 0.072(4) 0.331(11) 0.117(5) -0.159(7) -0.058(4) 0.089(5)
Cl35 0.0292(5) 0.0259(4) 0.0292(5) -0.0103(4) -0.0064(4) -0.0042(4)
O36 0.060(3) 0.093(3) 0.130(4) -0.075(3) -0.064(3) 0.029(2)
O37 0.079(3) 0.0256(17) 0.050(2) -0.0084(15) 0.017(2) -0.0161(18)
O38 0.103(3) 0.0348(18) 0.0308(17) -0.0143(15) 0.0061(19) -0.023(2)
O39 0.0350(18) 0.0413(19) 0.066(2) -0.0266(18) -0.0082(17) 0.0043(15)

loop_
_atom_type_symbol
_atom_type_scat_dispersion_real
_atom_type_scat_dispersion_imag
_atom_type_scat_Cromer_Mann_a1
_atom_type_scat_Cromer_Mann_b1
_atom_type_scat_Cromer_Mann_a2
_atom_type_scat_Cromer_Mann_b2
_atom_type_scat_Cromer_Mann_a3
_atom_type_scat_Cromer_Mann_b3
_atom_type_scat_Cromer_Mann_a4
_atom_type_scat_Cromer_Mann_b4
_atom_type_scat_Cromer_Mann_c
_atom_type_scat_source
C 0.0033 0.0016 2.3100 20.8439 1.0200 10.2075 1.5886 0.5687 0.8650 51.6512 0.2156 'International Tables Vol C 4.2.6.8 and 6.1.1.4'
H 0.0000 0.0000 0.4930 10.5109 0.3229 26.1257 0.1402 3.1424 0.0408 57.7998 0.0030 'International Tables Vol C 4.2.6.8 and 6.1.1.4'
N 0.0061 0.0033 12.2126 0.0057 3.1322 9.8933 2.0125 28.9975 1.1663 0.5826 -11.5290 'International Tables Vol C 4.2.6.8 and 6.1.1.4'
O 0.0106 0.0060 3.0485 13.2771 2.2868 5.7011 1.5463 0.3239 0.8670 32.9089 0.2508 'International Tables Vol C 4.2.6.8 and 6.1.1.4'
Cl 0.1484 0.1585 11.4604 0.0104 7.1964 1.1662 6.2556 18.5194 1.6455 47.7784 -9.5574 'International Tables Vol C 4.2.6.8 and 6.1.1.4'
Mn 0.3368 0.7283 11.2819 5.3409 7.3573 0.3432 3.0193 17.8674 2.2441 83.7543 1.0896 'International Tables Vol C 4.2.6.8 and 6.1.1.4'

loop_
_geom_angle_atom_site_label_1
_geom_angle_site_symmetry_1
_geom_angle_atom_site_label_2
_geom_angle_site_symmetry_2
_geom_angle_atom_site_label_3
_geom_angle_site_symmetry_3
_geom_angle
_geom_angle_publ_flag
Mn1 2_657 Mn1 . O9 2_657 99.25(9) yes
Mn1 2_657 Mn1 . O29 2_657 41.73(8) yes
O9 2_657 Mn1 . O29 2_657 95.55(12) yes
Mn1 2_657 Mn1 . Mn2 . 117.06(3) yes
O9 2_657 Mn1 . Mn2 . 42.83(8) yes
O29 2_657 Mn1 . Mn2 . 86.14(8) yes
Mn1 2_657 Mn1 . N3 . 97.87(9) yes
O9 2_657 Mn1 . N3 . 161.40(12) yes
O29 2_657 Mn1 . N3 . 92.39(12) yes
Mn2 . Mn1 . N3 . 121.40(9) yes
Mn1 2_657 Mn1 . O6 . 137.91(9) yes
O9 2_657 Mn1 . O6 . 81.09(11) yes
O29 2_657 Mn1 . O6 . 96.18(11) yes
Mn2 . Mn1 . O6 . 40.96(8) yes
N3 . Mn1 . O6 . 81.35(12) yes
Mn1 2_657 Mn1 . N12 . 129.39(10) yes
O9 2_657 Mn1 . N12 . 90.62(13) yes
O29 2_657 Mn1 . N12 . 169.98(12) yes
Mn2 . Mn1 . N12 . 103.72(9) yes
N3 . Mn1 . N12 . 84.08(13) yes
Mn1 2_657 Mn1 . O29 . 42.12(8) yes
O9 2_657 Mn1 . O29 . 98.20(12) yes
O29 2_657 Mn1 . O29 . 83.85(11) yes
Mn2 . Mn1 . O29 . 138.36(9) yes
N3 . Mn1 . O29 . 99.35(12) yes
O6 . Mn1 . N12 . 92.56(13) yes
O6 . Mn1 . O29 . 179.29(12) yes
N12 . Mn1 . O29 . 87.46(12) yes
O9 2_657 Mn2 . Mn1 . 35.75(7) yes
O9 2_657 Mn2 . O6 . 69.73(10) yes
Mn1 . Mn2 . O6 . 36.18(7) yes
O9 2_657 Mn2 . N14 . 97.46(11) yes
Mn1 . Mn2 . N14 . 114.69(9) yes
O6 . Mn2 . N14 . 107.85(12) yes
O9 2_657 Mn2 . N24 . 92.15(11) yes
Mn1 . Mn2 . N24 . 126.19(9) yes
O6 . Mn2 . N24 . 161.88(11) yes
N14 . Mn2 . N24 . 73.64(13) yes
O9 2_657 Mn2 . N25 . 160.19(13) yes
Mn1 . Mn2 . N25 . 125.45(11) yes
O6 . Mn2 . N25 . 90.55(13) yes
N14 . Mn2 . N25 . 86.52(14) yes
N24 . Mn2 . N25 . 107.56(14) yes
O9 2_657 Mn2 . O28 . 92.36(11) yes
Mn1 . Mn2 . O28 . 82.17(8) yes
O6 . Mn2 . O28 . 90.24(11) yes
N14 . Mn2 . O28 . 161.49(12) yes
N24 . Mn2 . O28 . 90.41(12) yes
N25 . Mn2 . O28 . 89.53(13) yes
Mn1 . N3 . C4 . 103.1(2) yes
Mn1 . N3 . C7 . 119.4(2) yes
C4 . N3 . C7 . 110.0(3) yes
Mn1 . N3 . C10 . 105.9(2) yes
C4 . N3 . C10 . 111.0(3) yes
C7 . N3 . C10 . 107.3(3) yes
N3 . C4 . C5 . 108.7(3) yes
N3 . C4 . H42 . 109.8 no
C5 . C4 . H42 . 110.3 no
N3 . C4 . H41 . 109.7 no
C5 . C4 . H41 . 109.1 no
H42 . C4 . H41 . 109.2 no
C4 . C5 . O6 . 109.1(3) yes
C4 . C5 . H51 . 111.1 no
O6 . C5 . H51 . 109.8 no
C4 . C5 . H52 . 109.2 no
O6 . C5 . H52 . 108.6 no
H51 . C5 . H52 . 108.9 no
Mn2 . O6 . C5 . 130.9(2) yes
Mn2 . O6 . Mn1 . 102.86(12) yes
C5 . O6 . Mn1 . 118.2(2) yes
N3 . C7 . C8 . 118.1(3) yes
N3 . C7 . H71 . 106.1 no
C8 . C7 . H71 . 107.6 no
N3 . C7 . H72 . 107.4 no
C8 . C7 . H72 . 107.5 no
H71 . C7 . H72 . 110.1 no
C7 . C8 . O9 . 113.7(3) yes
C7 . C8 . H81 . 107.1 no
O9 . C8 . H81 . 106.1 no
C7 . C8 . H82 . 111.1 no
O9 . C8 . H82 . 108.8 no
H81 . C8 . H82 . 109.8 no
Mn2 2_657 O9 . C8 . 129.0(2) yes
Mn2 2_657 O9 . Mn1 2_657 101.42(12) yes
C8 . O9 . Mn1 2_657 123.2(2) yes
N3 . C10 . C11 . 109.0(3) yes
N3 . C10 . H102 . 109.6 no
C11 . C10 . H102 . 110.8 no
N3 . C10 . H101 . 110.1 no
C11 . C10 . H101 . 107.9 no
H102 . C10 . H101 . 109.4 no
C10 . C11 . N12 . 106.3(3) yes
C10 . C11 . H111 . 111.3 no
N12 . C11 . H111 . 109.4 no
C10 . C11 . H112 . 112.0 no
N12 . C11 . H112 . 108.8 no
H111 . C11 . H112 . 109.1 no
C11 . N12 . Mn1 . 108.2(2) yes
C11 . N12 . H121 . 110.3 no
Mn1 . N12 . H121 . 109.4 no
C11 . N12 . H122 . 108.8 no
Mn1 . N12 . H122 . 110.9 no
H121 . N12 . H122 . 109.3 no
N14 . C13 . C18 . 121.8(4) yes
N14 . C13 . C19 . 116.0(3) yes
C18 . C13 . C19 . 122.1(4) yes
Mn2 . N14 . C13 . 116.8(3) yes
Mn2 . N14 . C15 . 123.6(3) yes
C13 . N14 . C15 . 119.2(4) yes
N14 . C15 . C16 . 122.0(5) yes
N14 . C15 . H151 . 118.4 no
C16 . C15 . H151 . 119.7 no
C15 . C16 . C17 . 118.8(5) yes
C15 . C16 . H161 . 120.6 no
C17 . C16 . H161 . 120.6 no
C16 . C17 . C18 . 119.3(4) yes
C16 . C17 . H171 . 120.4 no
C18 . C17 . H171 . 120.3 no
C13 . C18 . C17 . 118.8(5) yes
C13 . C18 . H181 . 120.3 no
C17 . C18 . H181 . 120.9 no
C13 . C19 . C20 . 122.6(4) yes
C13 . C19 . N24 . 115.6(4) yes
C20 . C19 . N24 . 121.8(4) yes
C19 . C20 . C21 . 119.8(4) yes
C19 . C20 . H201 . 120.0 no
C21 . C20 . H201 . 120.2 no
C20 . C21 . C22 . 118.9(4) yes
C20 . C21 . H211 . 119.8 no
C22 . C21 . H211 . 121.3 no
C21 . C22 . C23 . 118.5(4) yes
C21 . C22 . H221 . 121.5 no
C23 . C22 . H221 . 120.1 no
C22 . C23 . N24 . 123.2(4) yes
C22 . C23 . H231 . 118.7 no
N24 . C23 . H231 . 118.1 no
Mn2 . N24 . C19 . 115.6(3) yes
Mn2 . N24 . C23 . 124.3(3) yes
C19 . N24 . C23 . 117.9(4) yes
Mn2 . N25 . C26 . 173.0(4) yes
N25 . C26 . C27 . 178.1(6) yes
C26 . C27 . H272 . 108.5 no
C26 . C27 . H273 . 109.1 no
H272 . C27 . H273 . 109.1 no
C26 . C27 . H271 . 110.4 no
H272 . C27 . H271 . 110.5 no
H273 . C27 . H271 . 109.2 no
Mn2 . O28 . H282 . 106.9 no
Mn2 . O28 . H281 . 106.3 no
H282 . O28 . H281 . 115.9 no
Mn1 2_657 O29 . Mn1 . 96.15(11) yes
O31 . Cl30 . O32 . 112.9(3) yes
O31 . Cl30 . O33 . 110.1(6) yes
O32 . Cl30 . O33 . 109.9(4) yes
O31 . Cl30 . O34 . 105.5(4) yes
O32 . Cl30 . O34 . 111.3(3) yes
O33 . Cl30 . O34 . 106.9(7) yes
O36 . Cl35 . O37 . 110.3(3) yes
O36 . Cl35 . O38 . 108.9(3) yes
O37 . Cl35 . O38 . 109.2(2) yes
O36 . Cl35 . O39 . 108.5(2) yes
O37 . Cl35 . O39 . 111.0(2) yes
O38 . Cl35 . O39 . 108.9(2) yes

loop_
_geom_bond_atom_site_label_1
_geom_bond_site_symmetry_1
_geom_bond_atom_site_label_2
_geom_bond_site_symmetry_2
_geom_bond_distance
_geom_bond_publ_flag
Mn1 . Mn1 2_657 2.7143(11) yes
Mn1 . O9 2_657 1.882(3) yes
Mn1 . O29 2_657 1.831(2) yes
Mn1 . Mn2 . 3.1573(8) yes
Mn1 . N3 . 2.089(3) yes
Mn1 . O6 . 1.912(3) yes
Mn1 . N12 . 2.047(3) yes
Mn1 . O29 . 1.817(2) yes
Mn2 . O9 2_657 2.190(3) yes
Mn2 . O6 . 2.123(3) yes
Mn2 . N14 . 2.236(3) yes
Mn2 . N24 . 2.236(3) yes
Mn2 . N25 . 2.211(4) yes
Mn2 . O28 . 2.201(3) yes
N3 . C4 . 1.491(5) yes
N3 . C7 . 1.500(5) yes
N3 . C10 . 1.512(5) yes
C4 . C5 . 1.524(6) yes
C4 . H42 . 0.959 no
C4 . H41 . 0.969 no
C5 . O6 . 1.410(5) yes
C5 . H51 . 0.966 no
C5 . H52 . 0.951 no
C7 . C8 . 1.522(5) yes
C7 . H71 . 0.977 no
C7 . H72 . 0.968 no
C8 . O9 . 1.414(5) yes
C8 . H81 . 0.965 no
C8 . H82 . 0.971 no
C10 . C11 . 1.507(6) yes
C10 . H102 . 0.965 no
C10 . H101 . 0.961 no
C11 . N12 . 1.478(5) yes
C11 . H111 . 0.965 no
C11 . H112 . 0.967 no
N12 . H121 . 0.896 no
N12 . H122 . 0.888 no
C13 . N14 . 1.338(5) yes
C13 . C18 . 1.390(5) yes
C13 . C19 . 1.485(6) yes
N14 . C15 . 1.347(5) yes
C15 . C16 . 1.388(6) yes
C15 . H151 . 0.935 no
C16 . C17 . 1.378(7) yes
C16 . H161 . 0.917 no
C17 . C18 . 1.390(7) yes
C17 . H171 . 0.930 no
C18 . H181 . 0.922 no
C19 . C20 . 1.372(6) yes
C19 . N24 . 1.357(5) yes
C20 . C21 . 1.385(7) yes
C20 . H201 . 0.919 no
C21 . C22 . 1.384(7) yes
C21 . H211 . 0.923 no
C22 . C23 . 1.377(6) yes
C22 . H221 . 0.911 no
C23 . N24 . 1.346(5) yes
C23 . H231 . 0.938 no
N25 . C26 . 1.124(6) yes
C26 . C27 . 1.467(7) yes
C27 . H272 . 0.962 no
C27 . H273 . 0.960 no
C27 . H271 . 0.965 no
O28 . H282 . 0.826 no
O28 . H281 . 0.822 no
Cl30 . O31 . 1.391(5) yes
Cl30 . O32 . 1.425(3) yes
Cl30 . O33 . 1.336(7) yes
Cl30 . O34 . 1.377(5) yes
Cl35 . O36 . 1.411(4) yes
Cl35 . O37 . 1.420(3) yes
Cl35 . O38 . 1.434(3) yes
Cl35 . O39 . 1.437(3) yes
